data_7242361
loop_
_publ_author_name
'Chunikhin, Sergey S.'
'Ershov, Oleg V.'
'Yatsenko, Alexandr V.'
'Tafeenko, Viktor A.'
'Dmitrieva, Natalia E.'
'Ievlev, Mikhail Yu.'

_publ_section_title
;
 Alkali metal salts of a tetracyanopyridine (TCPy) derivative: structure
 characterization and luminescence properties
;
_journal_issue 15
_journal_name_full CrystEngComm
_journal_page_first 2816
_journal_page_last 2824
_journal_paper_doi 10.1039/D1CE00028D
_journal_volume 23
_journal_year 2021
_chemical_formula_moiety 'C17 H12 Li N5 O2'
_chemical_formula_sum 'C17 H12 Li N5 O2'
_chemical_formula_weight 325.26
_space_group_crystal_system triclinic
_space_group_IT_number 2
_space_group_name_Hall '-P 1'
_space_group_name_H-M_alt 'P -1'
_atom_sites_solution_hydrogens mixed
_audit_creation_method SHELXL-2014/7
_audit_update_record
;
2020-04-25 deposited with the CCDC.	2021-03-08 downloaded from the CCDC.
;
_cell_angle_alpha 96.048(4)
_cell_angle_beta 93.197(5)
_cell_angle_gamma 97.803(5)
_cell_formula_units_Z 4
_cell_length_a 10.3684(5)
_cell_length_b 11.7212(6)
_cell_length_c 13.6653(7)
_cell_measurement_reflns_used 4548
_cell_measurement_temperature 295(2)
_cell_measurement_theta_max 70
_cell_measurement_theta_min 5
_cell_volume 1632.07(14)
_computing_structure_refinement 'SHELXL-2014/7 (Sheldrick, 2014)'
_diffrn_ambient_temperature 295
_diffrn_detector Pilatus100K
_diffrn_detector_area_resol_mean 5.81
_diffrn_detector_type STOE
_diffrn_measured_fraction_theta_full 0.986
_diffrn_measured_fraction_theta_max 0.981
_diffrn_measurement_device_type 'stadivari pilatus100k'
_diffrn_measurement_method 'rotation method'
_diffrn_radiation_collimation 'focusing mirrors'
_diffrn_radiation_monochromator none
_diffrn_radiation_polarisn_norm 0
_diffrn_radiation_type 'Cu K\a'
_diffrn_radiation_wavelength 1.54186
_diffrn_reflns_av_R_equivalents 0.0682
_diffrn_reflns_av_unetI/netI 0.0656
_diffrn_reflns_Laue_measured_fraction_full 0.986
_diffrn_reflns_Laue_measured_fraction_max 0.981
_diffrn_reflns_limit_h_max 12
_diffrn_reflns_limit_h_min -8
_diffrn_reflns_limit_k_max 14
_diffrn_reflns_limit_k_min -14
_diffrn_reflns_limit_l_max 16
_diffrn_reflns_limit_l_min -14
_diffrn_reflns_number 19184
_diffrn_reflns_point_group_measured_fraction_full 0.986
_diffrn_reflns_point_group_measured_fraction_max 0.981
_diffrn_reflns_theta_full 67.686
_diffrn_reflns_theta_max 73.187
_diffrn_reflns_theta_min 3.832
_diffrn_source 'Cu GeniX 3D'
_diffrn_source_current 0.600
_diffrn_source_power 0.030
_diffrn_source_voltage 50
_exptl_absorpt_coefficient_mu 0.739
_exptl_absorpt_correction_T_max 0.807
_exptl_absorpt_correction_T_min 0.688
_exptl_absorpt_correction_type multi-scan
_exptl_absorpt_process_details
;
[c.f. r.h. blessing, acta cryst. (1995), a51, 33-38]
;
_exptl_crystal_colour yellow
_exptl_crystal_density_diffrn 1.324
_exptl_crystal_description block
_exptl_crystal_F_000 672
_exptl_crystal_preparation Luminescent
_exptl_crystal_size_max .21
_exptl_crystal_size_mid .17
_exptl_crystal_size_min .15
_refine_diff_density_max 0.260
_refine_diff_density_min -0.328
_refine_diff_density_rms 0.075
_refine_ls_extinction_coef 0.0020(4)
_refine_ls_extinction_expression Fc^*^=kFc[1+0.001xFc^2^\l^3^/sin(2\q)]^-1/4^
_refine_ls_extinction_method 'SHELXL-2014/7 (Sheldrick 2014'
_refine_ls_goodness_of_fit_ref 0.851
_refine_ls_hydrogen_treatment mixed
_refine_ls_matrix_type full
_refine_ls_number_parameters 478
_refine_ls_number_reflns 6149
_refine_ls_number_restraints 8
_refine_ls_restrained_S_all 0.850
_refine_ls_R_factor_all 0.1130
_refine_ls_R_factor_gt 0.0560
_refine_ls_shift/su_max 0.001
_refine_ls_shift/su_mean 0.000
_refine_ls_structure_factor_coef Fsqd
_refine_ls_weighting_details 'w=1/[\s^2^(Fo^2^)+(0.1090P)^2^] where P=(Fo^2^+2Fc^2^)/3'
_refine_ls_weighting_scheme calc
_refine_ls_wR_factor_gt 0.1441
_refine_ls_wR_factor_ref 0.1859
_reflns_Friedel_coverage 0.000
_reflns_number_gt 2848
_reflns_number_total 6149
_reflns_threshold_expression 'I > 2\s(I)'
_cod_data_source_file d1ce00028d2.cif
_cod_data_source_block ss151_li
_cod_depositor_comments 'Adding full bibliography for 7242361--7242365.cif.'
_cod_database_code 7242361
_shelx_shelxl_version_number 2014/7
_shelx_space_group_comment
;
The symmetry employed for this shelxl refinement is uniquely defined
by the following loop, which should always be used as a source of
symmetry information in preference to the above space-group names.
They are only intended as comments.
;

loop_
_space_group_symop_operation_xyz
'x, y, z'
'-x, -y, -z'

loop_
_atom_site_label
_atom_site_type_symbol
_atom_site_fract_x
_atom_site_fract_y
_atom_site_fract_z
_atom_site_U_iso_or_equiv
_atom_site_adp_type
_atom_site_occupancy
_atom_site_site_symmetry_order
_atom_site_calc_flag
_atom_site_refinement_flags_posn
_atom_site_refinement_flags_adp
_atom_site_refinement_flags_occupancy
_atom_site_disorder_assembly
_atom_site_disorder_group
O1 O 0.6325(3) 0.11148(18) 0.57628(18) 0.0747(7) Uani 1 1 d D . . . .
O2 O 0.8870(2) 0.13032(18) 0.44139(19) 0.0657(6) Uani 1 1 d D . . . .
N1 N 1.1337(2) 0.70736(16) 0.73942(16) 0.0427(6) Uani 1 1 d . . . . .
N2 N 0.8641(3) 0.7059(2) 0.5782(2) 0.0594(7) Uani 1 1 d . . . . .
N3 N 0.8695(3) 0.3499(2) 0.5970(2) 0.0691(8) Uani 1 1 d . . . . .
N4 N 1.1087(3) 0.2926(2) 0.7420(2) 0.0700(8) Uani 1 1 d . . . . .
N5 N 1.3757(3) 0.4176(2) 0.9348(2) 0.0787(9) Uani 1 1 d . . . . .
Li1 Li 0.7611(5) 0.2128(4) 0.5182(4) 0.0576(13) Uani 1 1 d . . . . .
C2 C 1.0932(3) 0.5907(2) 0.72180(19) 0.0405(6) Uani 1 1 d . . . . .
C3 C 1.1584(3) 0.5150(2) 0.7730(2) 0.0433(7) Uani 1 1 d . . . . .
C4 C 1.2602(3) 0.5611(2) 0.8440(2) 0.0458(7) Uani 1 1 d . . . . .
C5 C 1.2981(3) 0.6802(2) 0.8655(2) 0.0457(7) Uani 1 1 d . . . . .
C6 C 1.2307(3) 0.7489(2) 0.8085(2) 0.0418(6) Uani 1 1 d . . . . .
C7 C 0.9838(3) 0.5555(2) 0.6521(2) 0.0451(7) Uani 1 1 d . . . . .
C8 C 1.1281(3) 0.3914(2) 0.7552(2) 0.0484(7) Uani 1 1 d . . . . .
C9 C 1.3255(3) 0.4823(2) 0.8953(2) 0.0533(8) Uani 1 1 d . . . . .
C10 C 1.4070(3) 0.7274(2) 0.9416(2) 0.0603(8) Uani 1 1 d . . . . .
H10A H 1.3747 0.7285 1.0061 0.090 Uiso 1 1 calc R U . . .
H10B H 1.4415 0.8048 0.9304 0.090 Uiso 1 1 calc R U . . .
H10C H 1.4748 0.6792 0.9370 0.090 Uiso 1 1 calc R U . . .
C11 C 1.2673(3) 0.8775(2) 0.8210(2) 0.0446(7) Uani 1 1 d . . . . .
C12 C 1.2525(3) 0.9424(2) 0.9090(2) 0.0609(9) Uani 1 1 d . . . . .
H12 H 1.2188 0.9060 0.9612 0.073 Uiso 1 1 calc R U . . .
C13 C 1.2878(4) 1.0619(3) 0.9195(3) 0.0757(11) Uani 1 1 d . . . . .
H13 H 1.2782 1.1053 0.9790 0.091 Uiso 1 1 calc R U . . .
C14 C 1.3368(4) 1.1164(3) 0.8428(3) 0.0699(10) Uani 1 1 d . . . . .
H14 H 1.3599 1.1965 0.8500 0.084 Uiso 1 1 calc R U . . .
C15 C 1.3512(3) 1.0532(2) 0.7565(3) 0.0652(9) Uani 1 1 d . . . . .
H15 H 1.3848 1.0900 0.7044 0.078 Uiso 1 1 calc R U . . .
C16 C 1.3164(3) 0.9343(2) 0.7451(2) 0.0530(8) Uani 1 1 d . . . . .
H16 H 1.3264 0.8920 0.6851 0.064 Uiso 1 1 calc R U . . .
C17 C 0.9201(3) 0.6394(2) 0.6112(2) 0.0460(7) Uani 1 1 d . . . . .
C18 C 0.9237(3) 0.4413(2) 0.6227(2) 0.0509(7) Uani 1 1 d . . . . .
O1A O 0.8753(2) 0.88218(16) 0.42427(17) 0.0632(6) Uani 1 1 d D . . . .
O2A O 0.6209(2) 0.86438(17) 0.56729(17) 0.0578(6) Uani 1 1 d D . . . .
Li1A Li 0.7494(5) 0.7865(4) 0.4910(4) 0.0575(13) Uani 1 1 d . . . . .
N1A N 0.3730(2) 0.29564(16) 0.26875(16) 0.0430(6) Uani 1 1 d . . . . .
N2A N 0.6444(3) 0.2948(2) 0.43206(19) 0.0565(7) Uani 1 1 d . . . . .
N3A N 0.6429(3) 0.6501(2) 0.4108(2) 0.0675(8) Uani 1 1 d . . . . .
N4A N 0.4078(3) 0.7099(2) 0.2670(2) 0.0748(9) Uani 1 1 d . . . . .
N5A N 0.1315(3) 0.5872(2) 0.0757(2) 0.0811(9) Uani 1 1 d . . . . .
C2A C 0.4172(3) 0.4108(2) 0.28550(19) 0.0419(6) Uani 1 1 d . . . . .
C3A C 0.3509(3) 0.4882(2) 0.2364(2) 0.0444(7) Uani 1 1 d . . . . .
C4A C 0.2469(3) 0.4435(2) 0.1670(2) 0.0453(7) Uani 1 1 d . . . . .
C5A C 0.2048(3) 0.3252(2) 0.1470(2) 0.0450(7) Uani 1 1 d . . . . .
C6A C 0.2702(3) 0.2552(2) 0.2042(2) 0.0419(6) Uani 1 1 d . . . . .
C7A C 0.5289(3) 0.4444(2) 0.3536(2) 0.0454(7) Uani 1 1 d . . . . .
C8A C 0.3848(3) 0.6113(2) 0.2545(2) 0.0518(8) Uani 1 1 d . . . . .
C9A C 0.1826(3) 0.5234(2) 0.1155(2) 0.0549(8) Uani 1 1 d . . . . .
C10A C 0.0986(3) 0.2807(2) 0.0671(2) 0.0576(8) Uani 1 1 d . . . . .
H10D H 0.0174 0.3029 0.0871 0.086 Uiso 1 1 calc R U . . .
H10E H 0.0906 0.1977 0.0558 0.086 Uiso 1 1 calc R U . . .
H10F H 0.1202 0.3130 0.0074 0.086 Uiso 1 1 calc R U . . .
C11A C 0.2301(3) 0.1273(2) 0.1970(2) 0.0438(7) Uani 1 1 d . . . . .
C12A C 0.1016(3) 0.0807(2) 0.2036(2) 0.0565(8) Uani 1 1 d . . . . .
H12A H 0.0387 0.1297 0.2121 0.068 Uiso 1 1 calc R U . . .
C13A C 0.0652(4) -0.0382(3) 0.1978(3) 0.0688(10) Uani 1 1 d . . . . .
H13A H -0.0216 -0.0687 0.2026 0.083 Uiso 1 1 calc R U . . .
C14A C 0.1574(4) -0.1107(3) 0.1849(3) 0.0687(10) Uani 1 1 d . . . . .
H14A H 0.1331 -0.1905 0.1802 0.082 Uiso 1 1 calc R U . . .
C15A C 0.2863(4) -0.0655(2) 0.1788(2) 0.0619(9) Uani 1 1 d . . . . .
H15A H 0.3486 -0.1150 0.1700 0.074 Uiso 1 1 calc R U . . .
C16A C 0.3232(3) 0.0535(2) 0.1859(2) 0.0513(7) Uani 1 1 d . . . . .
H16A H 0.4105 0.0837 0.1831 0.062 Uiso 1 1 calc R U . . .
C17A C 0.5909(3) 0.3605(2) 0.3963(2) 0.0462(7) Uani 1 1 d . . . . .
C18A C 0.5888(3) 0.5593(2) 0.3840(2) 0.0512(7) Uani 1 1 d . . . . .
H20 H 0.658(3) 0.0479(17) 0.591(2) 0.061 Uiso 1 1 d D U . . .
H21 H 0.619(3) 0.147(2) 0.6329(13) 0.061 Uiso 1 1 d D U . . .
H20A H 0.866(3) 0.9505(14) 0.410(2) 0.061 Uiso 1 1 d D U . . .
H21A H 0.889(3) 0.847(2) 0.3679(13) 0.061 Uiso 1 1 d D U . . .
H30 H 0.9568(19) 0.134(3) 0.4794(19) 0.061 Uiso 1 1 d D U . . .
H31 H 0.890(3) 0.165(3) 0.3891(15) 0.061 Uiso 1 1 d D U . . .
H30A H 0.5481(17) 0.857(3) 0.532(2) 0.061 Uiso 1 1 d D U . . .
H31A H 0.625(3) 0.825(2) 0.6166(15) 0.061 Uiso 1 1 d D U . . .

loop_
_atom_site_aniso_label
_atom_site_aniso_U_11
_atom_site_aniso_U_22
_atom_site_aniso_U_33
_atom_site_aniso_U_23
_atom_site_aniso_U_13
_atom_site_aniso_U_12
O1 0.104(2) 0.0417(12) 0.0759(16) 0.0059(11) 0.0079(15) 0.0002(13)
O2 0.0552(14) 0.0469(12) 0.0893(18) 0.0011(11) -0.0141(14) -0.0001(10)
N1 0.0469(14) 0.0265(10) 0.0515(13) 0.0036(8) -0.0086(12) -0.0004(9)
N2 0.0554(16) 0.0448(13) 0.0746(17) 0.0101(12) -0.0161(15) 0.0010(12)
N3 0.0677(19) 0.0399(14) 0.090(2) 0.0004(12) -0.0330(17) -0.0065(12)
N4 0.075(2) 0.0364(14) 0.094(2) 0.0051(12) -0.0163(17) 0.0029(12)
N5 0.088(2) 0.0480(15) 0.097(2) 0.0104(14) -0.0361(19) 0.0133(15)
Li1 0.055(3) 0.039(2) 0.073(3) 0.003(2) -0.021(3) -0.001(2)
C2 0.0410(16) 0.0327(13) 0.0455(15) 0.0027(10) -0.0034(14) 0.0008(11)
C3 0.0492(17) 0.0281(12) 0.0520(16) 0.0055(11) -0.0017(15) 0.0043(11)
C4 0.0487(18) 0.0345(13) 0.0525(16) 0.0066(11) -0.0073(15) 0.0032(12)
C5 0.0427(17) 0.0356(13) 0.0565(16) 0.0071(11) -0.0075(15) 0.0011(12)
C6 0.0425(16) 0.0300(13) 0.0505(15) 0.0041(10) -0.0060(14) 0.0003(11)
C7 0.0485(17) 0.0289(12) 0.0550(16) 0.0048(11) -0.0119(15) 0.0015(11)
C8 0.0484(18) 0.0319(14) 0.0621(18) 0.0042(12) -0.0073(16) 0.0014(12)
C9 0.0560(19) 0.0375(14) 0.0642(18) 0.0069(13) -0.0183(16) 0.0071(13)
C10 0.061(2) 0.0425(15) 0.072(2) 0.0051(13) -0.0266(18) -0.0010(14)
C11 0.0442(17) 0.0316(13) 0.0541(16) 0.0027(11) -0.0157(14) 0.0004(12)
C12 0.076(2) 0.0437(16) 0.0592(18) -0.0018(13) -0.0014(18) 0.0053(15)
C13 0.092(3) 0.0465(18) 0.081(2) -0.0177(17) -0.009(2) 0.0096(18)
C14 0.074(2) 0.0323(15) 0.097(3) -0.0021(17) -0.022(2) 0.0005(15)
C15 0.067(2) 0.0405(16) 0.084(2) 0.0155(15) -0.013(2) -0.0041(15)
C16 0.058(2) 0.0372(14) 0.0597(18) 0.0035(12) -0.0064(16) -0.0028(13)
C17 0.0444(17) 0.0374(14) 0.0527(16) 0.0064(12) -0.0121(15) -0.0018(12)
C18 0.0518(19) 0.0380(15) 0.0598(18) 0.0039(12) -0.0137(16) 0.0033(13)
O1A 0.0743(16) 0.0392(11) 0.0735(14) 0.0072(10) -0.0029(13) 0.0012(11)
O2A 0.0583(14) 0.0438(11) 0.0685(14) 0.0106(9) -0.0114(12) 0.0004(10)
Li1A 0.054(3) 0.040(2) 0.073(3) 0.004(2) -0.021(3) -0.003(2)
N1A 0.0481(14) 0.0257(10) 0.0534(13) 0.0059(9) -0.0057(12) 0.0011(9)
N2A 0.0553(16) 0.0420(13) 0.0694(16) 0.0069(11) -0.0131(14) 0.0036(12)
N3A 0.0645(19) 0.0396(14) 0.090(2) 0.0051(12) -0.0260(17) -0.0080(12)
N4A 0.084(2) 0.0340(14) 0.104(2) 0.0110(13) -0.0162(19) 0.0052(13)
N5A 0.097(2) 0.0550(16) 0.092(2) 0.0146(15) -0.026(2) 0.0223(16)
C2A 0.0460(17) 0.0289(12) 0.0492(15) 0.0035(10) -0.0021(14) 0.0023(11)
C3A 0.0515(18) 0.0284(13) 0.0527(16) 0.0069(11) -0.0019(15) 0.0040(12)
C4A 0.0527(19) 0.0350(13) 0.0488(16) 0.0095(11) -0.0024(15) 0.0075(12)
C5A 0.0459(17) 0.0364(14) 0.0517(16) 0.0070(11) -0.0029(15) 0.0032(12)
C6A 0.0467(17) 0.0293(12) 0.0482(15) 0.0050(10) -0.0049(14) 0.0031(11)
C7A 0.0449(17) 0.0310(13) 0.0567(16) 0.0032(11) -0.0085(15) -0.0008(11)
C8A 0.0543(19) 0.0322(15) 0.0674(19) 0.0079(12) -0.0101(16) 0.0045(13)
C9A 0.061(2) 0.0388(15) 0.0647(19) 0.0077(13) -0.0109(17) 0.0124(14)
C10A 0.061(2) 0.0450(15) 0.0633(19) 0.0068(13) -0.0173(17) 0.0040(14)
C11A 0.0473(17) 0.0295(13) 0.0515(15) 0.0063(10) -0.0094(14) -0.0016(12)
C12A 0.0522(19) 0.0402(15) 0.074(2) 0.0077(13) -0.0078(17) -0.0014(13)
C13A 0.059(2) 0.0433(17) 0.099(3) 0.0163(16) -0.010(2) -0.0113(15)
C14A 0.080(3) 0.0325(15) 0.088(2) 0.0094(14) -0.015(2) -0.0052(16)
C15A 0.079(2) 0.0381(15) 0.069(2) 0.0039(13) -0.0091(19) 0.0167(16)
C16A 0.0553(19) 0.0348(13) 0.0630(18) 0.0097(12) -0.0079(16) 0.0060(13)
C17A 0.0486(18) 0.0346(14) 0.0534(16) 0.0057(11) -0.0074(15) 0.0028(13)
C18A 0.0485(18) 0.0390(15) 0.0628(18) 0.0045(12) -0.0093(16) 0.0002(13)

loop_
_atom_type_symbol
_atom_type_description
_atom_type_scat_dispersion_real
_atom_type_scat_dispersion_imag
_atom_type_scat_source
C C 0.0181 0.0091 'International Tables Vol C Tables 4.2.6.8 and 6.1.1.4'
H H 0.0000 0.0000 'International Tables Vol C Tables 4.2.6.8 and 6.1.1.4'
Li Li 0.0008 0.0003 'International Tables Vol C Tables 4.2.6.8 and 6.1.1.4'
N N 0.0311 0.0180 'International Tables Vol C Tables 4.2.6.8 and 6.1.1.4'
O O 0.0492 0.0322 'International Tables Vol C Tables 4.2.6.8 and 6.1.1.4'

loop_
_geom_angle_atom_site_label_1
_geom_angle_atom_site_label_2
_geom_angle_atom_site_label_3
_geom_angle
_geom_angle_site_symmetry_1
_geom_angle_site_symmetry_3
_geom_angle_publ_flag
Li1 O1 H20 115(2) . . ?
Li1 O1 H21 107(2) . . ?
H20 O1 H21 104(3) . . ?
Li1 O2 H30 107(2) . . ?
Li1 O2 H31 102(2) . . ?
H30 O2 H31 119(3) . . ?
C6 N1 C2 120.0(2) . . ?
C17 N2 Li1A 164.3(3) . . ?
C18 N3 Li1 163.5(3) . . ?
O1 Li1 N3 122.1(3) . . ?
O1 Li1 O2 114.1(2) . . ?
N3 Li1 O2 105.6(3) . . ?
O1 Li1 N2A 100.9(3) . . ?
N3 Li1 N2A 100.3(2) . . ?
O2 Li1 N2A 113.0(3) . . ?
O1 Li1 H21 20.8(5) . . ?
N3 Li1 H21 101.9(6) . . ?
O2 Li1 H21 129.9(7) . . ?
N2A Li1 H21 102.0(9) . . ?
O1 Li1 H31 128.0(8) . . ?
N3 Li1 H31 103.7(9) . . ?
O2 Li1 H31 21.2(5) . . ?
N2A Li1 H31 93.1(6) . . ?
H21 Li1 H31 147.3(9) . . ?
N1 C2 C3 119.3(2) . . ?
N1 C2 C7 115.9(2) . . ?
C3 C2 C7 124.8(2) . . ?
C4 C3 C2 119.3(2) . . ?
C4 C3 C8 117.4(2) . . ?
C2 C3 C8 123.3(3) . . ?
C5 C4 C3 121.6(2) . . ?
C5 C4 C9 120.0(3) . . ?
C3 C4 C9 118.4(2) . . ?
C4 C5 C6 115.1(3) . . ?
C4 C5 C10 120.7(2) . . ?
C6 C5 C10 124.2(2) . . ?
N1 C6 C5 124.6(2) . . ?
N1 C6 C11 115.3(2) . . ?
C5 C6 C11 120.0(2) . . ?
C17 C7 C18 113.6(3) . . ?
C17 C7 C2 119.8(2) . . ?
C18 C7 C2 126.5(2) . . ?
N4 C8 C3 177.4(3) . . ?
N5 C9 C4 178.4(4) . . ?
C5 C10 H10A 109.5 . . ?
C5 C10 H10B 109.5 . . ?
H10A C10 H10B 109.5 . . ?
C5 C10 H10C 109.5 . . ?
H10A C10 H10C 109.5 . . ?
H10B C10 H10C 109.5 . . ?
C16 C11 C12 118.4(2) . . ?
C16 C11 C6 120.8(2) . . ?
C12 C11 C6 120.8(3) . . ?
C11 C12 C13 120.0(3) . . ?
C11 C12 H12 120.0 . . ?
C13 C12 H12 120.0 . . ?
C14 C13 C12 120.4(3) . . ?
C14 C13 H13 119.8 . . ?
C12 C13 H13 119.8 . . ?
C15 C14 C13 119.7(3) . . ?
C15 C14 H14 120.2 . . ?
C13 C14 H14 120.2 . . ?
C14 C15 C16 120.5(3) . . ?
C14 C15 H15 119.8 . . ?
C16 C15 H15 119.8 . . ?
C11 C16 C15 121.0(3) . . ?
C11 C16 H16 119.5 . . ?
C15 C16 H16 119.5 . . ?
N2 C17 C7 177.7(3) . . ?
N3 C18 C7 176.7(3) . . ?
Li1A O1A H20A 124(2) . . ?
Li1A O1A H21A 111(2) . . ?
H20A O1A H21A 103(3) . . ?
Li1A O2A H30A 110(2) . . ?
Li1A O2A H31A 96(2) . . ?
H30A O2A H31A 118(3) . . ?
O1A Li1A O2A 117.9(2) . . ?
O1A Li1A N3A 117.5(3) . . ?
O2A Li1A N3A 104.8(3) . . ?
O1A Li1A N2 102.7(3) . . ?
O2A Li1A N2 112.0(3) . . ?
N3A Li1A N2 100.7(2) . . ?
O1A Li1A H31A 133.1(8) . . ?
O2A Li1A H31A 22.2(4) . . ?
N3A Li1A H31A 103.2(9) . . ?
N2 Li1A H31A 90.9(6) . . ?
C6A N1A C2A 120.7(2) . . ?
C17A N2A Li1 165.9(3) . . ?
C18A N3A Li1A 163.8(3) . . ?
N1A C2A C3A 118.9(2) . . ?
N1A C2A C7A 116.3(2) . . ?
C3A C2A C7A 124.8(2) . . ?
C4A C3A C2A 119.2(2) . . ?
C4A C3A C8A 118.0(2) . . ?
C2A C3A C8A 122.8(3) . . ?
C5A C4A C3A 121.9(2) . . ?
C5A C4A C9A 119.6(3) . . ?
C3A C4A C9A 118.5(2) . . ?
C4A C5A C6A 115.1(3) . . ?
C4A C5A C10A 120.0(2) . . ?
C6A C5A C10A 124.9(2) . . ?
N1A C6A C5A 124.0(2) . . ?
N1A C6A C11A 114.3(2) . . ?
C5A C6A C11A 121.7(2) . . ?
C17A C7A C18A 113.5(3) . . ?
C17A C7A C2A 120.6(2) . . ?
C18A C7A C2A 125.9(2) . . ?
N4A C8A C3A 177.5(3) . . ?
N5A C9A C4A 179.3(4) . . ?
C5A C10A H10D 109.5 . . ?
C5A C10A H10E 109.5 . . ?
H10D C10A H10E 109.5 . . ?
C5A C10A H10F 109.5 . . ?
H10D C10A H10F 109.5 . . ?
H10E C10A H10F 109.5 . . ?
C12A C11A C16A 119.0(2) . . ?
C12A C11A C6A 121.2(3) . . ?
C16A C11A C6A 119.8(3) . . ?
C11A C12A C13A 120.8(3) . . ?
C11A C12A H12A 119.6 . . ?
C13A C12A H12A 119.6 . . ?
C14A C13A C12A 119.7(3) . . ?
C14A C13A H13A 120.1 . . ?
C12A C13A H13A 120.1 . . ?
C13A C14A C15A 120.2(3) . . ?
C13A C14A H14A 119.9 . . ?
C15A C14A H14A 119.9 . . ?
C14A C15A C16A 120.2(3) . . ?
C14A C15A H15A 119.9 . . ?
C16A C15A H15A 119.9 . . ?
C11A C16A C15A 120.0(3) . . ?
C11A C16A H16A 120.0 . . ?
C15A C16A H16A 120.0 . . ?
N2A C17A C7A 177.9(3) . . ?
N3A C18A C7A 176.4(3) . . ?

loop_
_geom_bond_atom_site_label_1
_geom_bond_atom_site_label_2
_geom_bond_distance
_geom_bond_site_symmetry_2
_geom_bond_publ_flag
O1 Li1 1.925(6) . ?
O1 H20 0.860(10) . ?
O1 H21 0.865(10) . ?
O2 Li1 2.005(6) . ?
O2 H30 0.860(10) . ?
O2 H31 0.861(10) . ?
N1 C6 1.342(3) . ?
N1 C2 1.366(3) . ?
N2 C17 1.148(3) . ?
N2 Li1A 2.027(6) . ?
N3 C18 1.150(3) . ?
N3 Li1 2.003(5) . ?
N4 C8 1.141(3) . ?
N5 C9 1.140(4) . ?
Li1 N2A 2.042(6) . ?
Li1 H21 2.33(3) . ?
Li1 H31 2.34(3) . ?
C2 C3 1.405(4) . ?
C2 C7 1.426(4) . ?
C3 C4 1.403(4) . ?
C3 C8 1.432(3) . ?
C4 C5 1.394(4) . ?
C4 C9 1.433(4) . ?
C5 C6 1.403(4) . ?
C5 C10 1.497(4) . ?
C6 C11 1.494(3) . ?
C7 C17 1.402(4) . ?
C7 C18 1.405(4) . ?
C10 H10A 0.9600 . ?
C10 H10B 0.9600 . ?
C10 H10C 0.9600 . ?
C11 C16 1.375(4) . ?
C11 C12 1.381(4) . ?
C12 C13 1.390(4) . ?
C12 H12 0.9300 . ?
C13 C14 1.370(5) . ?
C13 H13 0.9300 . ?
C14 C15 1.352(5) . ?
C14 H14 0.9300 . ?
C15 C16 1.382(4) . ?
C15 H15 0.9300 . ?
C16 H16 0.9300 . ?
O1A Li1A 1.935(6) . ?
O1A H20A 0.861(10) . ?
O1A H21A 0.866(10) . ?
O2A Li1A 1.996(6) . ?
O2A H30A 0.859(10) . ?
O2A H31A 0.856(10) . ?
Li1A N3A 1.998(5) . ?
Li1A H31A 2.25(3) . ?
N1A C6A 1.345(3) . ?
N1A C2A 1.356(3) . ?
N2A C17A 1.142(3) . ?
N3A C18A 1.147(3) . ?
N4A C8A 1.140(3) . ?
N5A C9A 1.138(4) . ?
C2A C3A 1.411(4) . ?
C2A C7A 1.428(4) . ?
C3A C4A 1.402(4) . ?
C3A C8A 1.430(4) . ?
C4A C5A 1.390(4) . ?
C4A C9A 1.440(4) . ?
C5A C6A 1.405(4) . ?
C5A C10A 1.505(4) . ?
C6A C11A 1.491(3) . ?
C7A C17A 1.405(4) . ?
C7A C18A 1.413(4) . ?
C10A H10D 0.9600 . ?
C10A H10E 0.9600 . ?
C10A H10F 0.9600 . ?
C11A C12A 1.382(4) . ?
C11A C16A 1.385(4) . ?
C12A C13A 1.386(4) . ?
C12A H12A 0.9300 . ?
C13A C14A 1.369(5) . ?
C13A H13A 0.9300 . ?
C14A C15A 1.379(5) . ?
C14A H14A 0.9300 . ?
C15A C16A 1.388(4) . ?
C15A H15A 0.9300 . ?
C16A H16A 0.9300 . ?
